data_4086263
loop_
_publ_author_name
'Munjanja, Lloyd'
'Brennessel, William W.'
'Jones, William D.'

_publ_section_title
;
 Mechanistic Insights in the Exchange of Arylthiolate Groups in
 Aryl(arylthiolato)palladium Complexes Supported by a Dippe Ligand
;
_journal_issue 18
_journal_name_full Organometallics
_journal_page_first 4574
_journal_paper_doi 10.1021/acs.organomet.5b00662
_journal_volume 34
_journal_year 2015
_chemical_formula_moiety 'C20 H37 I P2 Pd'
_chemical_formula_sum 'C20 H37 I P2 Pd'
_chemical_formula_weight 572.73
_chemical_name_common jonlm17
_chemical_name_systematic Pd(dippe)(Ph)I
_space_group_crystal_system monoclinic
_space_group_IT_number 14
_space_group_name_Hall '-P 2yn'
_space_group_name_H-M_alt 'P 1 21/n 1'
_symmetry_space_group_name_Hall '-P 2yn'
_symmetry_space_group_name_H-M 'P 1 21/n 1'
_atom_sites_solution_hydrogens geom
_atom_sites_solution_primary direct
_atom_sites_solution_secondary difmap
_audit_creation_method SHELXL-2014/7
_cell_angle_alpha 90
_cell_angle_beta 94.654(3)
_cell_angle_gamma 90
_cell_formula_units_Z 4
_cell_length_a 8.4668(10)
_cell_length_b 23.380(3)
_cell_length_c 11.7888(15)
_cell_measurement_reflns_used 3926
_cell_measurement_temperature 100.0(5)
_cell_measurement_theta_max 37.19
_cell_measurement_theta_min 2.57
_cell_volume 2325.9(5)
_computing_cell_refinement 'SAINT (Bruker, 2014)'
_computing_data_collection 'APEX2 (Bruker, 2014)'
_computing_data_reduction 'SAINT (Bruker, 2014)'
_computing_molecular_graphics 'SHELXTL (Sheldrick, 2008)'
_computing_publication_material 'SHELXTL (Sheldrick, 2008)'
_computing_structure_refinement 'SHELXL-2014/7 (Sheldrick, 2015)'
_computing_structure_solution 'SIR2011 (Burla et al., 2012)'
_diffrn_ambient_temperature 100.0(5)
_diffrn_measured_fraction_theta_full 0.998
_diffrn_measured_fraction_theta_max 0.972
_diffrn_measurement_device_type 'Bruker SMART APEX II CCD platform'
_diffrn_measurement_method '\w scans'
_diffrn_radiation_type MoK\a
_diffrn_radiation_wavelength 0.71073
_diffrn_reflns_av_R_equivalents 0.0601
_diffrn_reflns_av_unetI/netI 0.0732
_diffrn_reflns_laue_measured_fraction_full 0.998
_diffrn_reflns_laue_measured_fraction_max 0.972
_diffrn_reflns_limit_h_max 14
_diffrn_reflns_limit_h_min -14
_diffrn_reflns_limit_k_max 40
_diffrn_reflns_limit_k_min -40
_diffrn_reflns_limit_l_max 20
_diffrn_reflns_limit_l_min -20
_diffrn_reflns_number 66405
_diffrn_reflns_point_group_measured_fraction_full 0.998
_diffrn_reflns_point_group_measured_fraction_max 0.972
_diffrn_reflns_theta_full 37.785
_diffrn_reflns_theta_max 38.523
_diffrn_reflns_theta_min 1.742
_diffrn_source 'fine-focus sealed tube'
_exptl_absorpt_coefficient_mu 2.264
_exptl_absorpt_correction_T_max 0.4404
_exptl_absorpt_correction_T_min 0.3516
_exptl_absorpt_correction_type multi-scan
_exptl_absorpt_process_details 'SADABS (Sheldrick, 2014)'
_exptl_crystal_colour yellow-orange
_exptl_crystal_density_diffrn 1.636
_exptl_crystal_description block
_exptl_crystal_F_000 1144
_exptl_crystal_size_max 0.25
_exptl_crystal_size_mid 0.15
_exptl_crystal_size_min 0.10
_refine_diff_density_max 1.737
_refine_diff_density_min -2.680
_refine_diff_density_rms 0.168
_refine_ls_extinction_method none
_refine_ls_goodness_of_fit_ref 1.035
_refine_ls_hydrogen_treatment constr
_refine_ls_matrix_type full
_refine_ls_number_parameters 225
_refine_ls_number_reflns 12761
_refine_ls_number_restraints 0
_refine_ls_restrained_S_all 1.035
_refine_ls_R_factor_all 0.0839
_refine_ls_R_factor_gt 0.0466
_refine_ls_shift/su_max 0.001
_refine_ls_shift/su_mean 0.000
_refine_ls_structure_factor_coef Fsqd
_refine_ls_weighting_details 'w=1/[\s^2^(Fo^2^)+(0.0441P)^2^+2.0049P] where P=(Fo^2^+2Fc^2^)/3'
_refine_ls_weighting_scheme calc
_refine_ls_wR_factor_gt 0.1119
_refine_ls_wR_factor_ref 0.1217
_reflns_Friedel_coverage 0.000
_reflns_number_gt 7992
_reflns_number_total 12761
_reflns_threshold_expression 'I > 2\s(I)'
_cod_data_source_file om5b00662_si_002.cif
_cod_data_source_block 2b
_cod_database_code 4086263
_shelx_space_group_comment
; 
The symmetry employed for this shelxl refinement is uniquely defined 
by the following loop, which should always be used as a source of 
symmetry information in preference to the above space-group names. 
They are only intended as comments. 
;
_shelx_estimated_absorpt_t_min 0.601
_shelx_estimated_absorpt_t_max 0.805

loop_
_space_group_symop_operation_xyz
'x, y, z'
'-x+1/2, y+1/2, -z+1/2'
'-x, -y, -z'
'x-1/2, -y-1/2, z-1/2'

loop_
_atom_site_label
_atom_site_type_symbol
_atom_site_fract_x
_atom_site_fract_y
_atom_site_fract_z
_atom_site_U_iso_or_equiv
_atom_site_adp_type
_atom_site_occupancy
_atom_site_site_symmetry_order
_atom_site_calc_flag
_atom_site_refinement_flags_posn
_atom_site_refinement_flags_adp
Pd1 Pd 0.62764(3) 0.12963(2) 0.85248(2) 0.01610(5) Uani 1 1 d . .
I1 I 0.87452(3) 0.16481(2) 0.98659(2) 0.02957(6) Uani 1 1 d . .
P1 P 0.45540(9) 0.19864(4) 0.91623(7) 0.01855(15) Uani 1 1 d . .
P2 P 0.42200(9) 0.09832(3) 0.73531(7) 0.01648(14) Uani 1 1 d . .
C1 C 0.7698(3) 0.06919(13) 0.7855(3) 0.0189(5) Uani 1 1 d . .
C2 C 0.8199(4) 0.07337(14) 0.6755(3) 0.0215(6) Uani 1 1 d . .
H2 H 0.7884 0.1057 0.6303 0.026 Uiso 1 1 calc R U
C3 C 0.9128(4) 0.03253(15) 0.6305(3) 0.0244(6) Uani 1 1 d . .
H3 H 0.9443 0.0368 0.5554 0.029 Uiso 1 1 calc R U
C4 C 0.9614(4) -0.01576(16) 0.6958(3) 0.0287(7) Uani 1 1 d . .
H4 H 1.0232 -0.0448 0.6644 0.034 Uiso 1 1 calc R U
C5 C 0.9183(4) -0.02030(15) 0.8056(3) 0.0268(7) Uani 1 1 d . .
H5 H 0.9527 -0.0522 0.8511 0.032 Uiso 1 1 calc R U
C6 C 0.8248(4) 0.02159(14) 0.8502(3) 0.0231(6) Uani 1 1 d . .
H6 H 0.7972 0.0180 0.9265 0.028 Uiso 1 1 calc R U
C7 C 0.2742(4) 0.19659(14) 0.8180(3) 0.0222(6) Uani 1 1 d . .
H7A H 0.1830 0.2100 0.8583 0.027 Uiso 1 1 calc R U
H7B H 0.2866 0.2228 0.7534 0.027 Uiso 1 1 calc R U
C8 C 0.2406(4) 0.13573(13) 0.7724(3) 0.0202(6) Uani 1 1 d . .
H8A H 0.1650 0.1379 0.7039 0.024 Uiso 1 1 calc R U
H8B H 0.1901 0.1132 0.8307 0.024 Uiso 1 1 calc R U
C9 C 0.5222(4) 0.27357(14) 0.9101(3) 0.0231(6) Uani 1 1 d . .
H9 H 0.6073 0.2788 0.9732 0.028 Uiso 1 1 calc R U
C10 C 0.5968(4) 0.28606(16) 0.7989(3) 0.0292(7) Uani 1 1 d . .
H10A H 0.6394 0.3251 0.8009 0.044 Uiso 1 1 calc R U
H10B H 0.5162 0.2823 0.7348 0.044 Uiso 1 1 calc R U
H10C H 0.6828 0.2588 0.7897 0.044 Uiso 1 1 calc R U
C11 C 0.3915(5) 0.31698(17) 0.9299(4) 0.0364(9) Uani 1 1 d . .
H11A H 0.4362 0.3557 0.9325 0.055 Uiso 1 1 calc R U
H11B H 0.3468 0.3086 1.0022 0.055 Uiso 1 1 calc R U
H11C H 0.3078 0.3145 0.8676 0.055 Uiso 1 1 calc R U
C12 C 0.3837(4) 0.19050(15) 1.0601(3) 0.0230(6) Uani 1 1 d . .
H12 H 0.2857 0.2142 1.0631 0.028 Uiso 1 1 calc R U
C13 C 0.3397(5) 0.12825(17) 1.0799(3) 0.0296(7) Uani 1 1 d . .
H13A H 0.3085 0.1238 1.1577 0.044 Uiso 1 1 calc R U
H13B H 0.4313 0.1037 1.0693 0.044 Uiso 1 1 calc R U
H13C H 0.2512 0.1173 1.0256 0.044 Uiso 1 1 calc R U
C14 C 0.5031(5) 0.2105(2) 1.1543(3) 0.0395(10) Uani 1 1 d . .
H14A H 0.4594 0.2052 1.2280 0.059 Uiso 1 1 calc R U
H14B H 0.5263 0.2511 1.1435 0.059 Uiso 1 1 calc R U
H14C H 0.6009 0.1882 1.1523 0.059 Uiso 1 1 calc R U
C15 C 0.4401(4) 0.11292(14) 0.5827(3) 0.0203(6) Uani 1 1 d . .
H15 H 0.5290 0.0886 0.5591 0.024 Uiso 1 1 calc R U
C16 C 0.4869(5) 0.17543(15) 0.5631(3) 0.0271(7) Uani 1 1 d . .
H16A H 0.5128 0.1803 0.4841 0.041 Uiso 1 1 calc R U
H16B H 0.5795 0.1853 0.6146 0.041 Uiso 1 1 calc R U
H16C H 0.3984 0.2006 0.5779 0.041 Uiso 1 1 calc R U
C17 C 0.2928(4) 0.09648(17) 0.5061(3) 0.0278(7) Uani 1 1 d . .
H17A H 0.3125 0.1030 0.4264 0.042 Uiso 1 1 calc R U
H17B H 0.2029 0.1199 0.5256 0.042 Uiso 1 1 calc R U
H17C H 0.2686 0.0560 0.5173 0.042 Uiso 1 1 calc R U
C18 C 0.3613(4) 0.02317(13) 0.7403(3) 0.0206(6) Uani 1 1 d . .
H18 H 0.2496 0.0210 0.7059 0.025 Uiso 1 1 calc R U
C19 C 0.3606(5) 0.00316(15) 0.8639(3) 0.0275(7) Uani 1 1 d . .
H19A H 0.3210 -0.0362 0.8655 0.041 Uiso 1 1 calc R U
H19B H 0.2918 0.0282 0.9047 0.041 Uiso 1 1 calc R U
H19C H 0.4687 0.0046 0.9005 0.041 Uiso 1 1 calc R U
C20 C 0.4594(4) -0.01821(14) 0.6737(3) 0.0253(6) Uani 1 1 d . .
H20A H 0.4157 -0.0569 0.6781 0.038 Uiso 1 1 calc R U
H20B H 0.5695 -0.0181 0.7065 0.038 Uiso 1 1 calc R U
H20C H 0.4556 -0.0061 0.5940 0.038 Uiso 1 1 calc R U

loop_
_atom_site_aniso_label
_atom_site_aniso_U_11
_atom_site_aniso_U_22
_atom_site_aniso_U_33
_atom_site_aniso_U_23
_atom_site_aniso_U_13
_atom_site_aniso_U_12
Pd1 0.01309(9) 0.01956(10) 0.01576(9) -0.00128(8) 0.00183(7) 0.00000(8)
I1 0.01919(10) 0.03396(12) 0.03441(13) -0.00870(10) -0.00491(8) 0.00029(8)
P1 0.0148(3) 0.0218(4) 0.0193(4) -0.0036(3) 0.0025(3) -0.0004(3)
P2 0.0150(3) 0.0185(3) 0.0159(3) -0.0009(3) 0.0010(3) 0.0007(3)
C1 0.0144(12) 0.0206(13) 0.0217(14) -0.0028(11) 0.0019(10) -0.0021(10)
C2 0.0189(13) 0.0222(14) 0.0240(15) 0.0020(12) 0.0052(11) -0.0019(11)
C3 0.0202(14) 0.0296(16) 0.0241(15) -0.0070(13) 0.0064(11) -0.0059(12)
C4 0.0174(14) 0.0291(17) 0.040(2) -0.0105(15) 0.0045(13) 0.0019(12)
C5 0.0180(14) 0.0224(15) 0.040(2) 0.0022(14) 0.0011(13) 0.0014(11)
C6 0.0184(13) 0.0261(15) 0.0252(16) 0.0050(12) 0.0035(11) 0.0012(11)
C7 0.0161(13) 0.0247(15) 0.0256(15) -0.0061(12) -0.0001(11) 0.0017(11)
C8 0.0145(12) 0.0222(14) 0.0238(14) -0.0059(11) 0.0008(10) 0.0006(10)
C9 0.0195(14) 0.0228(14) 0.0272(16) -0.0062(12) 0.0024(12) -0.0032(11)
C10 0.0298(17) 0.0298(17) 0.0280(17) 0.0016(14) 0.0026(14) -0.0068(14)
C11 0.0298(19) 0.0245(17) 0.056(3) -0.0130(17) 0.0083(17) 0.0009(14)
C12 0.0214(14) 0.0284(16) 0.0198(14) -0.0069(12) 0.0057(11) -0.0020(12)
C13 0.0314(18) 0.0340(18) 0.0244(16) 0.0016(15) 0.0073(13) 0.0033(15)
C14 0.034(2) 0.062(3) 0.0231(18) -0.0126(18) 0.0055(15) -0.0149(19)
C15 0.0205(13) 0.0223(14) 0.0181(13) 0.0003(11) 0.0010(11) 0.0015(11)
C16 0.0319(18) 0.0275(16) 0.0222(16) 0.0032(13) 0.0048(13) -0.0005(13)
C17 0.0274(16) 0.0339(18) 0.0208(15) -0.0014(13) -0.0053(12) 0.0028(14)
C18 0.0189(13) 0.0220(14) 0.0209(14) -0.0006(11) 0.0020(11) -0.0015(11)
C19 0.0346(18) 0.0242(15) 0.0243(16) 0.0049(13) 0.0057(14) -0.0032(13)
C20 0.0296(17) 0.0206(14) 0.0260(16) -0.0032(12) 0.0047(13) 0.0009(12)

loop_
_atom_type_symbol
_atom_type_description
_atom_type_scat_dispersion_real
_atom_type_scat_dispersion_imag
_atom_type_scat_source
C C 0.0033 0.0016 'International Tables Vol C Tables 4.2.6.8 and 6.1.1.4'
H H 0.0000 0.0000 'International Tables Vol C Tables 4.2.6.8 and 6.1.1.4'
P P 0.1023 0.0942 'International Tables Vol C Tables 4.2.6.8 and 6.1.1.4'
Pd Pd -0.9988 1.0072 'International Tables Vol C Tables 4.2.6.8 and 6.1.1.4'
I I -0.4742 1.8119 'International Tables Vol C Tables 4.2.6.8 and 6.1.1.4'

loop_
_geom_angle_atom_site_label_1
_geom_angle_atom_site_label_2
_geom_angle_atom_site_label_3
_geom_angle
C1 Pd1 P2 89.34(9)
C1 Pd1 P1 175.94(9)
P2 Pd1 P1 87.15(3)
C1 Pd1 I1 89.11(8)
P2 Pd1 I1 178.40(2)
P1 Pd1 I1 94.39(2)
C9 P1 C7 104.01(16)
C9 P1 C12 104.88(15)
C7 P1 C12 104.67(15)
C9 P1 Pd1 116.21(11)
C7 P1 Pd1 106.78(11)
C12 P1 Pd1 118.77(12)
C18 P2 C15 104.70(15)
C18 P2 C8 101.85(15)
C15 P2 C8 106.16(15)
C18 P2 Pd1 119.74(11)
C15 P2 Pd1 114.51(11)
C8 P2 Pd1 108.44(10)
C2 C1 C6 116.5(3)
C2 C1 Pd1 122.6(2)
C6 C1 Pd1 120.9(2)
C3 C2 C1 122.4(3)
C3 C2 H2 118.8
C1 C2 H2 118.8
C2 C3 C4 119.9(3)
C2 C3 H3 120.0
C4 C3 H3 120.0
C5 C4 C3 119.1(3)
C5 C4 H4 120.4
C3 C4 H4 120.4
C4 C5 C6 120.3(3)
C4 C5 H5 119.9
C6 C5 H5 119.9
C5 C6 C1 121.7(3)
C5 C6 H6 119.1
C1 C6 H6 119.1
C8 C7 P1 111.3(2)
C8 C7 H7A 109.4
P1 C7 H7A 109.4
C8 C7 H7B 109.4
P1 C7 H7B 109.4
H7A C7 H7B 108.0
C7 C8 P2 112.7(2)
C7 C8 H8A 109.0
P2 C8 H8A 109.0
C7 C8 H8B 109.0
P2 C8 H8B 109.0
H8A C8 H8B 107.8
C10 C9 C11 111.0(3)
C10 C9 P1 111.4(2)
C11 C9 P1 113.3(2)
C10 C9 H9 106.9
C11 C9 H9 106.9
P1 C9 H9 106.9
C9 C10 H10A 109.5
C9 C10 H10B 109.5
H10A C10 H10B 109.5
C9 C10 H10C 109.5
H10A C10 H10C 109.5
H10B C10 H10C 109.5
C9 C11 H11A 109.5
C9 C11 H11B 109.5
H11A C11 H11B 109.5
C9 C11 H11C 109.5
H11A C11 H11C 109.5
H11B C11 H11C 109.5
C14 C12 C13 109.8(3)
C14 C12 P1 112.9(2)
C13 C12 P1 109.9(2)
C14 C12 H12 108.0
C13 C12 H12 108.0
P1 C12 H12 108.0
C12 C13 H13A 109.5
C12 C13 H13B 109.5
H13A C13 H13B 109.5
C12 C13 H13C 109.5
H13A C13 H13C 109.5
H13B C13 H13C 109.5
C12 C14 H14A 109.5
C12 C14 H14B 109.5
H14A C14 H14B 109.5
C12 C14 H14C 109.5
H14A C14 H14C 109.5
H14B C14 H14C 109.5
C17 C15 C16 111.0(3)
C17 C15 P2 113.6(2)
C16 C15 P2 111.4(2)
C17 C15 H15 106.8
C16 C15 H15 106.8
P2 C15 H15 106.8
C15 C16 H16A 109.5
C15 C16 H16B 109.5
H16A C16 H16B 109.5
C15 C16 H16C 109.5
H16A C16 H16C 109.5
H16B C16 H16C 109.5
C15 C17 H17A 109.5
C15 C17 H17B 109.5
H17A C17 H17B 109.5
C15 C17 H17C 109.5
H17A C17 H17C 109.5
H17B C17 H17C 109.5
C19 C18 C20 109.8(3)
C19 C18 P2 110.3(2)
C20 C18 P2 115.1(2)
C19 C18 H18 107.1
C20 C18 H18 107.1
P2 C18 H18 107.1
C18 C19 H19A 109.5
C18 C19 H19B 109.5
H19A C19 H19B 109.5
C18 C19 H19C 109.5
H19A C19 H19C 109.5
H19B C19 H19C 109.5
C18 C20 H20A 109.5
C18 C20 H20B 109.5
H20A C20 H20B 109.5
C18 C20 H20C 109.5
H20A C20 H20C 109.5
H20B C20 H20C 109.5

loop_
_geom_bond_atom_site_label_1
_geom_bond_atom_site_label_2
_geom_bond_distance
Pd1 C1 2.055(3)
Pd1 P2 2.2551(8)
Pd1 P1 2.3393(9)
Pd1 I1 2.6474(4)
P1 C9 1.844(3)
P1 C7 1.846(3)
P1 C12 1.857(3)
P2 C18 1.833(3)
P2 C15 1.850(3)
P2 C8 1.850(3)
C1 C2 1.401(4)
C1 C6 1.407(5)
C2 C3 1.370(5)
C2 H2 0.9500
C3 C4 1.409(5)
C3 H3 0.9500
C4 C5 1.378(6)
C4 H4 0.9500
C5 C6 1.390(5)
C5 H5 0.9500
C6 H6 0.9500
C7 C8 1.540(4)
C7 H7A 0.9900
C7 H7B 0.9900
C8 H8A 0.9900
C8 H8B 0.9900
C9 C10 1.529(5)
C9 C11 1.533(5)
C9 H9 1.0000
C10 H10A 0.9800
C10 H10B 0.9800
C10 H10C 0.9800
C11 H11A 0.9800
C11 H11B 0.9800
C11 H11C 0.9800
C12 C14 1.514(5)
C12 C13 1.525(5)
C12 H12 1.0000
C13 H13A 0.9800
C13 H13B 0.9800
C13 H13C 0.9800
C14 H14A 0.9800
C14 H14B 0.9800
C14 H14C 0.9800
C15 C17 1.528(5)
C15 C16 1.537(5)
C15 H15 1.0000
C16 H16A 0.9800
C16 H16B 0.9800
C16 H16C 0.9800
C17 H17A 0.9800
C17 H17B 0.9800
C17 H17C 0.9800
C18 C19 1.530(5)
C18 C20 1.532(5)
C18 H18 1.0000
C19 H19A 0.9800
C19 H19B 0.9800
C19 H19C 0.9800
C20 H20A 0.9800
C20 H20B 0.9800
C20 H20C 0.9800

loop_
_geom_torsion_atom_site_label_1
_geom_torsion_atom_site_label_2
_geom_torsion_atom_site_label_3
_geom_torsion_atom_site_label_4
_geom_torsion
C6 C1 C2 C3 2.4(5)
Pd1 C1 C2 C3 -179.0(2)
C1 C2 C3 C4 -0.1(5)
C2 C3 C4 C5 -1.9(5)
C3 C4 C5 C6 1.6(5)
C4 C5 C6 C1 0.7(5)
C2 C1 C6 C5 -2.7(5)
Pd1 C1 C6 C5 178.7(3)
C9 P1 C7 C8 155.9(2)
C12 P1 C7 C8 -94.3(3)
Pd1 P1 C7 C8 32.5(3)
P1 C7 C8 P2 -41.5(3)
C18 P2 C8 C7 158.5(2)
C15 P2 C8 C7 -92.2(3)
Pd1 P2 C8 C7 31.3(3)
C7 P1 C9 C10 -74.6(3)
C12 P1 C9 C10 175.8(2)
Pd1 P1 C9 C10 42.5(3)
C7 P1 C9 C11 51.3(3)
C12 P1 C9 C11 -58.3(3)
Pd1 P1 C9 C11 168.4(2)
C9 P1 C12 C14 -51.5(3)
C7 P1 C12 C14 -160.7(3)
Pd1 P1 C12 C14 80.4(3)
C9 P1 C12 C13 -174.5(2)
C7 P1 C12 C13 76.3(3)
Pd1 P1 C12 C13 -42.6(3)
C18 P2 C15 C17 52.4(3)
C8 P2 C15 C17 -54.9(3)
Pd1 P2 C15 C17 -174.5(2)
C18 P2 C15 C16 178.6(2)
C8 P2 C15 C16 71.3(3)
Pd1 P2 C15 C16 -48.3(3)
C15 P2 C18 C19 173.3(2)
C8 P2 C18 C19 -76.2(3)
Pd1 P2 C18 C19 43.2(3)
C15 P2 C18 C20 48.5(3)
C8 P2 C18 C20 158.9(2)
Pd1 P2 C18 C20 -81.6(3)
